data_7043155
loop_
_publ_author_name
'Strohecker, Daniel'
'Lynch, Vincent'
'Holliday, Bradley'
'Jones, Richard A.'

_publ_section_title
;
 Synthesis and Electronic Investigation of Mono- and Di-substituted
 4-Nitro- and 4-Amino-bis(pyrazol-1-yl)pyridine-type Ligands and
 Luminescent Eu(III) Derivatives
;
_journal_name_full 'Dalton Trans.'
_journal_paper_doi 10.1039/C7DT01153A
_journal_year 2017
_chemical_formula_moiety 'C8 H5 Br N4 O2'
_chemical_formula_sum 'C8 H5 Br N4 O2'
_chemical_formula_weight 269.07
_chemical_melting_point 409.9(7)
_chemical_name_common NO2-pz-py-Br
_chemical_name_systematic 2-bromo-6-(4-pyrazol-1-yl)pyridine
_space_group_crystal_system triclinic
_space_group_IT_number 2
_space_group_name_Hall '-P 1'
_space_group_name_H-M_alt 'P -1'
_symmetry_space_group_name_Hall '-P 1'
_symmetry_space_group_name_H-M 'P -1'
_atom_sites_solution_hydrogens difmap
_audit_creation_method SHELXL-2016/6
_audit_update_record
;
2017-03-21 deposited with the CCDC.
2017-05-30 downloaded from the CCDC.
;
_cell_angle_alpha 77.698(7)
_cell_angle_beta 81.398(7)
_cell_angle_gamma 75.758(7)
_cell_formula_units_Z 2
_cell_length_a 5.1820(14)
_cell_length_b 8.556(3)
_cell_length_c 11.285(3)
_cell_measurement_reflns_used 6902
_cell_measurement_temperature 100(2)
_cell_measurement_theta_max 27.5
_cell_measurement_theta_min 3.00
_cell_volume 471.3(2)
_computing_cell_refinement 'CrystalClear (Rigaku Inc., 2008)'
_computing_data_collection 'CrystalClear (Rigaku Inc., 2008)'
_computing_data_reduction 'CrystalClear (Rigaku Inc., 2008)'
_computing_molecular_graphics 'XP SHELXTL/PC, Siemens Analytical'
_computing_publication_material 'XP SHELXTL/PC, Siemens Analytical'
_computing_structure_refinement 'SHELXL-2016/6 (Sheldrick, 2015)'
_computing_structure_solution
;

Sir2004.  Burla M.C., Caliandro, R., Camalli M., Carrozzini, B., Cascarano G.L., 
De Caro, L., Giacovazzo C., Polidori G., Spagna R. 
;
_diffrn_ambient_temperature 100(2)
_diffrn_measured_fraction_theta_full 0.996
_diffrn_measured_fraction_theta_max 0.993
_diffrn_measurement_device_type 'Rigaku AFC-12 with Saturn 724+ CCD'
_diffrn_measurement_method \w-scans
_diffrn_radiation_type MoK\a
_diffrn_radiation_wavelength 0.71073
_diffrn_reflns_av_R_equivalents 0.0408
_diffrn_reflns_av_unetI/netI 0.0368
_diffrn_reflns_Laue_measured_fraction_full 0.996
_diffrn_reflns_Laue_measured_fraction_max 0.993
_diffrn_reflns_limit_h_max 6
_diffrn_reflns_limit_h_min -6
_diffrn_reflns_limit_k_max 10
_diffrn_reflns_limit_k_min -11
_diffrn_reflns_limit_l_max 14
_diffrn_reflns_limit_l_min -14
_diffrn_reflns_number 6902
_diffrn_reflns_point_group_measured_fraction_full 0.996
_diffrn_reflns_point_group_measured_fraction_max 0.993
_diffrn_reflns_theta_full 25.242
_diffrn_reflns_theta_max 27.367
_diffrn_reflns_theta_min 3.377
_diffrn_source 'sealed fine focus tube'
_exptl_absorpt_coefficient_mu 4.344
_exptl_absorpt_correction_T_max 1.00
_exptl_absorpt_correction_T_min 0.576
_exptl_absorpt_correction_type multi-scan
_exptl_absorpt_process_details
;
Abscor. T. Higashi (2001). The Rigaku Corporation, Tokyo, Japan.
;
_exptl_crystal_colour yellow
_exptl_crystal_density_diffrn 1.896
_exptl_crystal_description bladed
_exptl_crystal_F_000 264
_exptl_crystal_recrystallization_method 'Re-crystallisation from solvent: dichloromethane'
_exptl_crystal_size_max 0.390
_exptl_crystal_size_mid 0.180
_exptl_crystal_size_min 0.046
_refine_diff_density_max 0.662
_refine_diff_density_min -0.446
_refine_diff_density_rms 0.091
_refine_ls_extinction_method none
_refine_ls_goodness_of_fit_ref 1.096
_refine_ls_hydrogen_treatment refall
_refine_ls_matrix_type full
_refine_ls_number_parameters 156
_refine_ls_number_reflns 2125
_refine_ls_number_restraints 0
_refine_ls_restrained_S_all 1.096
_refine_ls_R_factor_all 0.0288
_refine_ls_R_factor_gt 0.0269
_refine_ls_shift/su_max 0.001
_refine_ls_shift/su_mean 0.000
_refine_ls_structure_factor_coef Fsqd
_refine_ls_weighting_details 'w=1/[\s^2^(Fo^2^)+(0.0328P)^2^+0.2750P] where P=(Fo^2^+2Fc^2^)/3'
_refine_ls_weighting_scheme calc
_refine_ls_wR_factor_gt 0.0666
_refine_ls_wR_factor_ref 0.0680
_reflns_Friedel_coverage 0.000
_reflns_number_gt 2010
_reflns_number_total 2125
_reflns_threshold_expression 'I > 2\s(I)'
_cod_data_source_file c7dt01153a2.cif
_cod_data_source_block shelx
_cod_depositor_comments
;
The following automatic conversions were performed:

'_chemical_melting_point' value '409.25 - 410.65' was changed to
'409.9(7)' - the average value was taken and precision was estimated.

Automatic conversion script
Id: cif_fix_values 4973 2017-02-22 13:04:09Z antanas 
;
_cod_database_code 7043155
_shelx_shelxl_version_number 2016/6
_shelx_space_group_comment
;
The symmetry employed for this shelxl refinement is uniquely defined
by the following loop, which should always be used as a source of
symmetry information in preference to the above space-group names.
They are only intended as comments.
;
_shelx_estimated_absorpt_t_min 0.282
_shelx_estimated_absorpt_t_max 0.825

loop_
_space_group_symop_operation_xyz
'x, y, z'
'-x, -y, -z'

loop_
_atom_site_label
_atom_site_type_symbol
_atom_site_fract_x
_atom_site_fract_y
_atom_site_fract_z
_atom_site_U_iso_or_equiv
_atom_site_adp_type
_atom_site_occupancy
_atom_site_site_symmetry_order
_atom_site_calc_flag
C1 C 0.4769(4) 0.7291(3) 0.36887(19) 0.0158(4) Uani 1 1 d
C2 C 0.6689(4) 0.8200(3) 0.3185(2) 0.0182(4) Uani 1 1 d
C3 C 0.8305(4) 0.7763(3) 0.2159(2) 0.0193(4) Uani 1 1 d
C4 C 0.7966(4) 0.6464(3) 0.1674(2) 0.0165(4) Uani 1 1 d
C5 C 0.5981(4) 0.5664(2) 0.22787(19) 0.0138(4) Uani 1 1 d
C6 C 0.3538(4) 0.3485(3) 0.23385(19) 0.0142(4) Uani 1 1 d
C7 C 0.3819(4) 0.2339(2) 0.16113(19) 0.0142(4) Uani 1 1 d
C8 C 0.5993(4) 0.2543(3) 0.0720(2) 0.0166(4) Uani 1 1 d
Br1 Br 0.24568(4) 0.78655(2) 0.50822(2) 0.01953(9) Uani 1 1 d
N1 N 0.4360(3) 0.6056(2) 0.32615(16) 0.0155(3) Uani 1 1 d
N2 N 0.5472(3) 0.4314(2) 0.18610(16) 0.0141(3) Uani 1 1 d
N3 N 0.7025(4) 0.3744(2) 0.08742(16) 0.0166(4) Uani 1 1 d
N4 N 0.2168(3) 0.1181(2) 0.17358(16) 0.0154(3) Uani 1 1 d
O1 O 0.2461(3) 0.0395(2) 0.09099(15) 0.0220(3) Uani 1 1 d
O2 O 0.0544(3) 0.1039(2) 0.26464(14) 0.0205(3) Uani 1 1 d
H2 H 0.692(5) 0.906(3) 0.351(2) 0.019(6) Uiso 1 1 d
H3 H 0.959(6) 0.836(4) 0.180(3) 0.026(7) Uiso 1 1 d
H4 H 0.892(5) 0.608(4) 0.099(3) 0.024(7) Uiso 1 1 d
H6 H 0.237(5) 0.377(3) 0.299(3) 0.017(6) Uiso 1 1 d
H8 H 0.678(6) 0.195(4) 0.007(3) 0.030(8) Uiso 1 1 d

loop_
_atom_site_aniso_label
_atom_site_aniso_U_11
_atom_site_aniso_U_22
_atom_site_aniso_U_33
_atom_site_aniso_U_23
_atom_site_aniso_U_13
_atom_site_aniso_U_12
C1 0.0149(9) 0.0150(9) 0.0175(10) -0.0049(8) -0.0037(8) -0.0007(7)
C2 0.0208(10) 0.0146(10) 0.0220(10) -0.0064(8) -0.0050(8) -0.0052(8)
C3 0.0187(10) 0.0168(10) 0.0255(11) -0.0042(8) -0.0053(9) -0.0073(8)
C4 0.0171(10) 0.0162(10) 0.0182(10) -0.0056(8) -0.0027(8) -0.0046(8)
C5 0.0142(9) 0.0109(9) 0.0178(10) -0.0053(7) -0.0062(8) -0.0007(7)
C6 0.0134(9) 0.0155(10) 0.0145(9) -0.0039(8) -0.0016(8) -0.0039(7)
C7 0.0141(9) 0.0119(9) 0.0176(10) -0.0043(7) -0.0022(8) -0.0029(7)
C8 0.0155(10) 0.0174(10) 0.0181(10) -0.0068(8) -0.0003(8) -0.0038(8)
Br1 0.02360(14) 0.01799(13) 0.01764(13) -0.00807(8) -0.00106(9) -0.00231(9)
N1 0.0157(8) 0.0144(8) 0.0167(8) -0.0042(7) -0.0024(7) -0.0019(7)
N2 0.0144(8) 0.0143(8) 0.0150(8) -0.0056(6) -0.0017(7) -0.0033(7)
N3 0.0147(8) 0.0180(9) 0.0179(9) -0.0086(7) 0.0017(7) -0.0029(7)
N4 0.0160(8) 0.0141(8) 0.0176(9) -0.0049(7) -0.0027(7) -0.0040(7)
O1 0.0248(8) 0.0226(8) 0.0243(8) -0.0147(6) 0.0031(7) -0.0105(7)
O2 0.0226(8) 0.0217(8) 0.0194(8) -0.0074(6) 0.0049(6) -0.0105(6)

loop_
_atom_type_symbol
_atom_type_description
_atom_type_scat_dispersion_real
_atom_type_scat_dispersion_imag
_atom_type_scat_source
C C 0.0033 0.0016 'International Tables Vol C Tables 4.2.6.8 and 6.1.1.4'
H H 0.0000 0.0000 'International Tables Vol C Tables 4.2.6.8 and 6.1.1.4'
Br Br -0.2901 2.4595 'International Tables Vol C Tables 4.2.6.8 and 6.1.1.4'
N N 0.0061 0.0033 'International Tables Vol C Tables 4.2.6.8 and 6.1.1.4'
O O 0.0106 0.0060 'International Tables Vol C Tables 4.2.6.8 and 6.1.1.4'

loop_
_geom_angle_atom_site_label_1
_geom_angle_atom_site_label_2
_geom_angle_atom_site_label_3
_geom_angle
N1 C1 C2 125.2(2)
N1 C1 Br1 116.03(16)
C2 C1 Br1 118.77(16)
C3 C2 C1 117.1(2)
C3 C2 H2 120.0(17)
C1 C2 H2 122.9(17)
C2 C3 C4 120.1(2)
C2 C3 H3 118.7(18)
C4 C3 H3 121.2(19)
C5 C4 C3 116.4(2)
C5 C4 H4 116.5(17)
C3 C4 H4 127.1(17)
N1 C5 C4 125.50(19)
N1 C5 N2 113.51(18)
C4 C5 N2 120.98(18)
N2 C6 C7 104.66(18)
N2 C6 H6 121.1(18)
C7 C6 H6 134.2(18)
C6 C7 C8 107.12(18)
C6 C7 N4 125.84(19)
C8 C7 N4 127.04(19)
N3 C8 C7 110.38(19)
N3 C8 H8 119.1(19)
C7 C8 H8 130.5(19)
C1 N1 C5 115.75(18)
C6 N2 N3 113.33(17)
C6 N2 C5 126.49(18)
N3 N2 C5 120.17(17)
C8 N3 N2 104.49(17)
O2 N4 O1 124.15(18)
O2 N4 C7 118.60(17)
O1 N4 C7 117.25(18)

loop_
_geom_bond_atom_site_label_1
_geom_bond_atom_site_label_2
_geom_bond_distance
C1 N1 1.324(3)
C1 C2 1.393(3)
C1 Br1 1.904(2)
C2 C3 1.386(3)
C2 H2 0.93(3)
C3 C4 1.397(3)
C3 H3 0.93(3)
C4 C5 1.389(3)
C4 H4 0.93(3)
C5 N1 1.337(3)
C5 N2 1.430(3)
C6 N2 1.350(3)
C6 C7 1.376(3)
C6 H6 0.91(3)
C7 C8 1.412(3)
C7 N4 1.434(3)
C8 N3 1.321(3)
C8 H8 0.97(3)
N2 N3 1.377(2)
N4 O2 1.232(2)
N4 O1 1.232(2)

loop_
_geom_torsion_atom_site_label_1
_geom_torsion_atom_site_label_2
_geom_torsion_atom_site_label_3
_geom_torsion_atom_site_label_4
_geom_torsion
N1 C1 C2 C3 -0.4(3)
Br1 C1 C2 C3 -178.97(16)
C1 C2 C3 C4 0.2(3)
C2 C3 C4 C5 -0.6(3)
C3 C4 C5 N1 1.3(3)
C3 C4 C5 N2 -179.78(19)
N2 C6 C7 C8 0.7(2)
N2 C6 C7 N4 -178.44(19)
C6 C7 C8 N3 0.0(3)
N4 C7 C8 N3 179.1(2)
C2 C1 N1 C5 1.1(3)
Br1 C1 N1 C5 179.65(14)
C4 C5 N1 C1 -1.6(3)
N2 C5 N1 C1 179.48(18)
C7 C6 N2 N3 -1.1(2)
C7 C6 N2 C5 178.57(19)
N1 C5 N2 C6 1.9(3)
C4 C5 N2 C6 -177.1(2)
N1 C5 N2 N3 -178.41(17)
C4 C5 N2 N3 2.6(3)
C7 C8 N3 N2 -0.6(2)
C6 N2 N3 C8 1.1(2)
C5 N2 N3 C8 -178.60(19)
C6 C7 N4 O2 -9.2(3)
C8 C7 N4 O2 171.9(2)
C6 C7 N4 O1 170.3(2)
C8 C7 N4 O1 -8.6(3)
